data_7150244
loop_
_publ_author_name
'Crowley, Patrick J.'
'Fawcett, John'
'Griffith, Gerry A.'
'Moralee, Andrew C.'
'Percy, Jonathan M.'
'Salafia, Vittoria'

_publ_section_title
;
 Highly-functionalised difluorinated cyclohexane polyols via the
 Diels-Alder reaction: regiochemical control via the phenylsulfonyl
 group.
;
_journal_issue 18
_journal_name_full 'Organic &amp; biomolecular chemistry'
_journal_page_first 3297
_journal_page_last 3310
_journal_paper_doi 10.1039/b507131c
_journal_volume 3
_journal_year 2005
_chemical_formula_sum 'C21 H27 F2 N O6 S'
_chemical_formula_weight 459.50
_chemical_name_systematic
;
?
;
_space_group_IT_number 14
_symmetry_cell_setting monoclinic
_symmetry_space_group_name_Hall '-P 2ybc'
_symmetry_space_group_name_H-M 'P 1 21/c 1'
_atom_sites_solution_hydrogens geom
_atom_sites_solution_primary direct
_atom_sites_solution_secondary difmap
_audit_creation_method SHELXL-97
_cell_angle_alpha 90.00
_cell_angle_beta 98.871(4)
_cell_angle_gamma 90.00
_cell_formula_units_Z 4
_cell_length_a 8.806(2)
_cell_length_b 22.250(6)
_cell_length_c 11.795(3)
_cell_measurement_reflns_used 5585
_cell_measurement_temperature 150(2)
_cell_measurement_theta_max 20.74
_cell_measurement_theta_min 2.32
_cell_volume 2283.4(10)
_computing_cell_refinement 'Bruker SMART'
_computing_data_collection 'Bruker SMART'
_computing_data_reduction 'Bruker SAINT'
_computing_molecular_graphics 'Bruker SHELXTL'
_computing_publication_material 'Bruker SHELXTL'
_computing_structure_refinement 'SHELXL-97 (Sheldrick, 1997)'
_computing_structure_solution 'SHELXS-97 (Sheldrick, 1990)'
_diffrn_ambient_temperature 150(2)
_diffrn_measured_fraction_theta_full 1.000
_diffrn_measured_fraction_theta_max 1.000
_diffrn_measurement_device_type 'CCD area detector'
_diffrn_measurement_method 'phi and omega scans'
_diffrn_radiation_monochromator graphite
_diffrn_radiation_source 'fine-focus sealed tube'
_diffrn_radiation_type MoK\a
_diffrn_radiation_wavelength 0.71073
_diffrn_reflns_av_R_equivalents 0.0273
_diffrn_reflns_av_sigmaI/netI 0.0264
_diffrn_reflns_limit_h_max 10
_diffrn_reflns_limit_h_min -10
_diffrn_reflns_limit_k_max 26
_diffrn_reflns_limit_k_min -26
_diffrn_reflns_limit_l_max 14
_diffrn_reflns_limit_l_min -14
_diffrn_reflns_number 16416
_diffrn_reflns_theta_full 25.00
_diffrn_reflns_theta_max 25.00
_diffrn_reflns_theta_min 1.83
_exptl_absorpt_coefficient_mu 0.194
_exptl_absorpt_correction_type none
_exptl_crystal_colour colourless
_exptl_crystal_density_diffrn 1.337
_exptl_crystal_density_method 'not measured'
_exptl_crystal_description block
_exptl_crystal_F_000 968
_exptl_crystal_size_max 0.33
_exptl_crystal_size_mid 0.22
_exptl_crystal_size_min 0.18
_refine_diff_density_max 0.540
_refine_diff_density_min -0.223
_refine_diff_density_rms 0.041
_refine_ls_extinction_method none
_refine_ls_goodness_of_fit_ref 1.038
_refine_ls_hydrogen_treatment mixed
_refine_ls_matrix_type full
_refine_ls_number_parameters 285
_refine_ls_number_reflns 4020
_refine_ls_number_restraints 0
_refine_ls_restrained_S_all 1.038
_refine_ls_R_factor_all 0.0485
_refine_ls_R_factor_gt 0.0406
_refine_ls_shift/su_max 0.001
_refine_ls_shift/su_mean 0.000
_refine_ls_structure_factor_coef Fsqd
_refine_ls_weighting_details 'calc w=1/[\s^2^(Fo^2^)+(0.0583P)^2^+0.4490P] where P=(Fo^2^+2Fc^2^)/3'
_refine_ls_weighting_scheme calc
_refine_ls_wR_factor_gt 0.1051
_refine_ls_wR_factor_ref 0.1097
_reflns_number_gt 3394
_reflns_number_total 4020
_reflns_threshold_expression >2sigma(I)
_cod_data_source_file b507131c.txt
_cod_data_source_block 11b
_cod_depositor_comments
;
The following automatic conversions were performed:
'_symmetry_cell_setting' value 'Monoclinic' changed to 'monoclinic'
according to '/home/saulius/struct/CIF-dictionaries/cif_core.dic'
dictionary named 'cif_core.dic' version 2.4.1 from 2010-06-29.

Automatic conversion script
Id: cif_fix_enum 1527 2010-12-29 10:47:43Z saulius 
;
_cod_original_cell_volume 2283.2(10)
_cod_original_sg_symbol_H-M P2(1)/c
_cod_database_code 7150244

loop_
_symmetry_equiv_pos_as_xyz
'x, y, z'
'-x, y+1/2, -z+1/2'
'-x, -y, -z'
'x, -y-1/2, z-1/2'

loop_
_atom_site_label
_atom_site_type_symbol
_atom_site_fract_x
_atom_site_fract_y
_atom_site_fract_z
_atom_site_U_iso_or_equiv
_atom_site_adp_type
_atom_site_occupancy
_atom_site_symmetry_multiplicity
_atom_site_calc_flag
_atom_site_refinement_flags
_atom_site_disorder_assembly
_atom_site_disorder_group
S1 S 0.29684(7) 0.62420(2) -0.02181(4) 0.04892(18) Uani 1 1 d . . .
F1 F 0.48736(13) 0.54217(5) 0.31190(9) 0.0438(3) Uani 1 1 d . . .
F2 F 0.27589(14) 0.54789(5) 0.38310(9) 0.0488(3) Uani 1 1 d . . .
N1 N 0.79618(17) 0.68601(7) 0.46646(14) 0.0402(4) Uani 1 1 d . . .
O1 O 0.19596(13) 0.64708(5) 0.23861(11) 0.0351(3) Uani 1 1 d . . .
O2 O 0.24392(14) 0.66547(7) 0.51309(11) 0.0447(4) Uani 1 1 d . . .
O3 O 0.46019(15) 0.61266(6) 0.56700(11) 0.0402(3) Uani 1 1 d . . .
O4 O 0.57684(12) 0.64333(5) 0.38849(10) 0.0293(3) Uani 1 1 d . . .
O5 O 0.56955(14) 0.72834(6) 0.49266(11) 0.0384(3) Uani 1 1 d . . .
O6 O 0.56054(14) 0.70508(6) 0.19063(11) 0.0404(3) Uani 1 1 d . . .
H6 H 0.5760 0.7269 0.1354 0.061 Uiso 1 1 calc R . .
C1 C 0.32904(19) 0.68363(8) 0.28109(15) 0.0310(4) Uani 1 1 d . . .
C2 C 0.41412(19) 0.64088(8) 0.37536(15) 0.0292(4) Uani 1 1 d . . .
C3 C 0.3670(2) 0.57859(8) 0.31936(15) 0.0331(4) Uani 1 1 d . . .
C4 C 0.2751(2) 0.59538(8) 0.20534(15) 0.0319(4) Uani 1 1 d . . .
H4 H 0.2054 0.5628 0.1698 0.038 Uiso 1 1 calc R . .
C5 C 0.3835(2) 0.61986(8) 0.12672(15) 0.0324(4) Uani 1 1 d . . .
H5 H 0.4824 0.5970 0.1361 0.039 Uiso 1 1 calc R . .
C6 C 0.4079(2) 0.68506(8) 0.17270(15) 0.0329(4) Uani 1 1 d . . .
H6A H 0.3473 0.7126 0.1158 0.039 Uiso 1 1 calc R . .
C7 C 0.2807(2) 0.74503(8) 0.31477(18) 0.0414(5) Uani 1 1 d . . .
H7A H 0.2113 0.7629 0.2507 0.062 Uiso 1 1 calc R . .
H7B H 0.3718 0.7706 0.3339 0.062 Uiso 1 1 calc R . .
H7C H 0.2277 0.7417 0.3817 0.062 Uiso 1 1 calc R . .
C8 C 0.3606(2) 0.64301(8) 0.49320(16) 0.0333(4) Uani 1 1 d . . .
C9 C 0.4332(3) 0.60910(11) 0.68506(17) 0.0542(6) Uani 1 1 d . . .
H9A H 0.3862 0.5699 0.6992 0.065 Uiso 1 1 calc R . .
H9B H 0.3625 0.6415 0.7011 0.065 Uiso 1 1 calc R . .
C10 C 0.5807(4) 0.61554(16) 0.7587(2) 0.0885(10) Uani 1 1 d . . .
H10A H 0.6528 0.5856 0.7372 0.133 Uiso 1 1 calc R . .
H10B H 0.5673 0.6094 0.8389 0.133 Uiso 1 1 calc R . .
H10C H 0.6214 0.6560 0.7497 0.133 Uiso 1 1 calc R . .
C11 C 0.6443(2) 0.68960(8) 0.45287(15) 0.0321(4) Uani 1 1 d . . .
C12 C 0.8775(2) 0.63659(10) 0.41952(19) 0.0466(5) Uani 1 1 d . . .
H12A H 0.9758 0.6518 0.3997 0.056 Uiso 1 1 calc R . .
H12B H 0.8146 0.6218 0.3481 0.056 Uiso 1 1 calc R . .
C13 C 0.9097(3) 0.58557(12) 0.5026(3) 0.0756(8) Uani 1 1 d . . .
H13A H 0.9717 0.6001 0.5735 0.113 Uiso 1 1 calc R . .
H13B H 0.9659 0.5540 0.4688 0.113 Uiso 1 1 calc R . .
H13C H 0.8124 0.5693 0.5200 0.113 Uiso 1 1 calc R . .
C14 C 0.8868(2) 0.73245(11) 0.5337(2) 0.0625(7) Uani 1 1 d . . .
H14A H 0.8355 0.7437 0.5997 0.075 Uiso 1 1 calc R . .
H14B H 0.9894 0.7160 0.5645 0.075 Uiso 1 1 calc R . .
C15 C 0.9058(3) 0.78602(13) 0.4659(3) 0.0970(11) Uani 1 1 d . . .
H15A H 0.9517 0.7748 0.3983 0.145 Uiso 1 1 calc R . .
H15B H 0.9732 0.8147 0.5126 0.145 Uiso 1 1 calc R . .
H15C H 0.8053 0.8046 0.4412 0.145 Uiso 1 1 calc R . .
C16 C 0.2385(2) 0.55060(9) -0.06201(16) 0.0379(5) Uani 1 1 d . . .
C17 C 0.2963(2) 0.49881(9) -0.00679(17) 0.0413(5) Uani 1 1 d . . .
H17 H 0.3733 0.5012 0.0590 0.050 Uiso 1 1 calc R . .
C18 C 0.2416(2) 0.44351(10) -0.04767(18) 0.0473(5) Uani 1 1 d . . .
H18 H 0.2805 0.4080 -0.0089 0.057 Uiso 1 1 calc R . .
C19 C 0.1322(3) 0.43909(11) -0.14336(18) 0.0541(6) Uani 1 1 d . . .
H19 H 0.0947 0.4009 -0.1706 0.065 Uiso 1 1 calc R . .
C20 C 0.0775(3) 0.49051(12) -0.19936(19) 0.0596(7) Uani 1 1 d . . .
H20 H 0.0035 0.4877 -0.2669 0.072 Uiso 1 1 calc R . .
C21 C 0.1282(2) 0.54589(11) -0.15905(17) 0.0503(6) Uani 1 1 d . . .
H21 H 0.0876 0.5812 -0.1978 0.060 Uiso 1 1 calc R . .

loop_
_atom_site_aniso_label
_atom_site_aniso_U_11
_atom_site_aniso_U_22
_atom_site_aniso_U_33
_atom_site_aniso_U_23
_atom_site_aniso_U_13
_atom_site_aniso_U_12
S1 0.0717(4) 0.0409(3) 0.0304(3) 0.0039(2) -0.0042(3) -0.0085(3)
F1 0.0535(7) 0.0320(6) 0.0420(6) -0.0037(5) -0.0053(5) 0.0090(5)
F2 0.0656(8) 0.0446(7) 0.0364(6) 0.0027(5) 0.0082(6) -0.0242(6)
N1 0.0249(8) 0.0485(10) 0.0463(10) -0.0173(8) 0.0030(7) -0.0008(7)
O1 0.0262(6) 0.0371(7) 0.0408(7) -0.0034(6) 0.0009(5) -0.0031(5)
O2 0.0306(7) 0.0604(9) 0.0454(8) -0.0021(7) 0.0128(6) 0.0004(7)
O3 0.0459(8) 0.0465(8) 0.0289(7) 0.0018(6) 0.0086(6) 0.0065(6)
O4 0.0238(6) 0.0334(7) 0.0303(7) -0.0056(5) 0.0031(5) -0.0001(5)
O5 0.0285(7) 0.0426(8) 0.0441(8) -0.0157(6) 0.0060(6) 0.0015(6)
O6 0.0378(7) 0.0465(8) 0.0363(7) 0.0063(6) 0.0035(6) -0.0143(6)
C1 0.0245(9) 0.0309(9) 0.0359(10) -0.0018(8) -0.0009(7) -0.0029(7)
C2 0.0246(9) 0.0312(9) 0.0313(9) -0.0016(7) 0.0033(7) -0.0019(7)
C3 0.0369(10) 0.0292(9) 0.0332(10) 0.0014(8) 0.0054(8) -0.0035(8)
C4 0.0315(9) 0.0298(9) 0.0330(10) -0.0032(8) 0.0003(8) -0.0044(8)
C5 0.0348(10) 0.0322(10) 0.0286(9) 0.0014(7) 0.0003(8) -0.0020(8)
C6 0.0320(10) 0.0321(10) 0.0325(10) 0.0032(8) -0.0016(8) -0.0042(8)
C7 0.0407(11) 0.0331(10) 0.0490(12) -0.0015(9) 0.0027(9) 0.0043(8)
C8 0.0290(10) 0.0346(10) 0.0360(10) -0.0039(8) 0.0044(8) -0.0052(8)
C9 0.0770(16) 0.0559(14) 0.0337(11) 0.0075(10) 0.0209(11) 0.0148(12)
C10 0.098(2) 0.132(3) 0.0311(13) 0.0035(15) -0.0027(14) 0.008(2)
C11 0.0281(9) 0.0380(10) 0.0296(9) -0.0053(8) 0.0027(8) -0.0007(8)
C12 0.0281(10) 0.0575(13) 0.0547(13) -0.0176(11) 0.0079(9) 0.0046(9)
C13 0.0676(17) 0.0573(16) 0.104(2) 0.0024(15) 0.0183(16) 0.0160(13)
C14 0.0285(11) 0.0687(16) 0.0882(18) -0.0372(14) 0.0020(11) -0.0034(11)
C15 0.0612(18) 0.0672(19) 0.160(3) -0.030(2) 0.0101(19) -0.0138(15)
C16 0.0381(11) 0.0477(12) 0.0284(10) -0.0006(8) 0.0068(8) -0.0090(9)
C17 0.0400(11) 0.0467(12) 0.0355(11) -0.0057(9) 0.0007(9) -0.0033(9)
C18 0.0508(13) 0.0457(12) 0.0455(12) -0.0083(10) 0.0078(10) -0.0068(10)
C19 0.0616(14) 0.0623(15) 0.0395(12) -0.0135(11) 0.0109(11) -0.0270(12)
C20 0.0577(14) 0.0849(18) 0.0330(12) -0.0018(12) -0.0033(10) -0.0339(13)
C21 0.0492(13) 0.0641(14) 0.0343(11) 0.0087(10) -0.0034(9) -0.0155(11)

loop_
_atom_type_symbol
_atom_type_description
_atom_type_scat_dispersion_real
_atom_type_scat_dispersion_imag
_atom_type_scat_source
C C 0.0033 0.0016 'International Tables Vol C Tables 4.2.6.8 and 6.1.1.4'
H H 0.0000 0.0000 'International Tables Vol C Tables 4.2.6.8 and 6.1.1.4'
N N 0.0061 0.0033 'International Tables Vol C Tables 4.2.6.8 and 6.1.1.4'
O O 0.0106 0.0060 'International Tables Vol C Tables 4.2.6.8 and 6.1.1.4'
F F 0.0171 0.0103 'International Tables Vol C Tables 4.2.6.8 and 6.1.1.4'
S S 0.1246 0.1234 'International Tables Vol C Tables 4.2.6.8 and 6.1.1.4'

loop_
_geom_angle_atom_site_label_1
_geom_angle_atom_site_label_2
_geom_angle_atom_site_label_3
_geom_angle
_geom_angle_site_symmetry_1
_geom_angle_site_symmetry_3
_geom_angle_publ_flag
C16 S1 C5 105.92(9) . . ?
C11 N1 C14 118.65(16) . . ?
C11 N1 C12 122.83(16) . . ?
C14 N1 C12 118.50(16) . . ?
C4 O1 C1 98.27(12) . . ?
C8 O3 C9 118.04(15) . . ?
C11 O4 C2 115.91(13) . . ?
O1 C1 C7 110.77(14) . . ?
O1 C1 C6 99.66(13) . . ?
C7 C1 C6 112.41(15) . . ?
O1 C1 C2 100.23(13) . . ?
C7 C1 C2 119.29(15) . . ?
C6 C1 C2 111.93(14) . . ?
O4 C2 C8 110.22(14) . . ?
O4 C2 C3 106.14(13) . . ?
C8 C2 C3 108.14(14) . . ?
O4 C2 C1 114.80(14) . . ?
C8 C2 C1 116.40(14) . . ?
C3 C2 C1 99.90(13) . . ?
F1 C3 F2 105.67(14) . . ?
F1 C3 C4 114.24(15) . . ?
F2 C3 C4 109.61(14) . . ?
F1 C3 C2 113.60(14) . . ?
F2 C3 C2 110.57(14) . . ?
C4 C3 C2 103.21(14) . . ?
O1 C4 C3 99.90(14) . . ?
O1 C4 C5 104.82(14) . . ?
C3 C4 C5 109.27(14) . . ?
C4 C5 C6 100.76(14) . . ?
C4 C5 S1 113.46(12) . . ?
C6 C5 S1 107.74(12) . . ?
O6 C6 C1 115.12(14) . . ?
O6 C6 C5 115.33(15) . . ?
C1 C6 C5 102.35(14) . . ?
O2 C8 O3 125.88(17) . . ?
O2 C8 C2 125.60(17) . . ?
O3 C8 C2 108.39(15) . . ?
O3 C9 C10 107.7(2) . . ?
O5 C11 N1 126.15(17) . . ?
O5 C11 O4 122.26(15) . . ?
N1 C11 O4 111.58(15) . . ?
N1 C12 C13 112.04(19) . . ?
C15 C14 N1 112.2(2) . . ?
C17 C16 C21 119.11(19) . . ?
C17 C16 S1 125.33(15) . . ?
C21 C16 S1 115.54(16) . . ?
C18 C17 C16 119.70(19) . . ?
C19 C18 C17 121.0(2) . . ?
C18 C19 C20 119.2(2) . . ?
C21 C20 C19 120.8(2) . . ?
C20 C21 C16 120.2(2) . . ?

loop_
_geom_bond_atom_site_label_1
_geom_bond_atom_site_label_2
_geom_bond_distance
_geom_bond_site_symmetry_2
_geom_bond_publ_flag
S1 C16 1.759(2) . ?
S1 C5 1.8023(18) . ?
F1 C3 1.348(2) . ?
F2 C3 1.364(2) . ?
N1 C11 1.325(2) . ?
N1 C14 1.463(3) . ?
N1 C12 1.466(2) . ?
O1 C4 1.431(2) . ?
O1 C1 1.451(2) . ?
O2 C8 1.198(2) . ?
O3 C8 1.322(2) . ?
O3 C9 1.450(2) . ?
O4 C11 1.360(2) . ?
O4 C2 1.418(2) . ?
O5 C11 1.222(2) . ?
O6 C6 1.401(2) . ?
C1 C7 1.502(3) . ?
C1 C6 1.546(3) . ?
C1 C2 1.564(2) . ?
C2 C8 1.535(3) . ?
C2 C3 1.563(2) . ?
C3 C4 1.506(2) . ?
C4 C5 1.530(3) . ?
C5 C6 1.552(2) . ?
C9 C10 1.454(3) . ?
C12 C13 1.498(3) . ?
C14 C15 1.460(4) . ?
C16 C17 1.382(3) . ?
C16 C21 1.386(3) . ?
C17 C18 1.381(3) . ?
C18 C19 1.370(3) . ?
C19 C20 1.371(3) . ?
C20 C21 1.371(3) . ?
